data_2021107
loop_
_publ_author_name
'Jurek, Paul'
'Kiefer, Garry E.'
'Fronczek, Frank R.'

_publ_section_title
;
 Crystal structures of two polymorphic forms of DOTAM-mono-acid dihydrate
;
_journal_coeditor_code LG3222
_journal_issue 5
_journal_name_full 'Acta Crystallographica Section C'
_journal_page_first 542
_journal_page_last 547
_journal_paper_doi 10.1107/S2053229618004631
_journal_volume 74
_journal_year 2018
_chemical_formula_iupac 'C16 H31 N7 O5, 2H2 O'
_chemical_formula_moiety 'C16 H31 N7 O5, 2(H2 O)'
_chemical_formula_sum 'C16 H35 N7 O7'
_chemical_formula_weight 437.51
_chemical_name_systematic
'4,7,10-Tris(carbamoylmethyl)-1-(carboxylatomethyl)-1,4,7,10-tetraazacyclododecan-1-ium dihydrate'
_space_group_crystal_system monoclinic
_space_group_IT_number 14
_space_group_name_Hall '-P 2yn'
_space_group_name_H-M_alt 'P 1 21/n 1'
_symmetry_space_group_name_Hall '-P 2yn'
_symmetry_space_group_name_H-M 'P 1 21/n 1'
_atom_sites_solution_hydrogens mixed
_audit_creation_method SHELXL-2014/7
_cell_angle_alpha 90
_cell_angle_beta 92.249(3)
_cell_angle_gamma 90
_cell_formula_units_Z 4
_cell_length_a 9.7361(4)
_cell_length_b 13.7118(5)
_cell_length_c 16.1437(7)
_cell_measurement_reflns_used 4008
_cell_measurement_temperature 90.0(5)
_cell_measurement_theta_max 29.90
_cell_measurement_theta_min 2.40
_cell_volume 2153.52(15)
_computing_cell_refinement
;
SAINT (Bruker, 2004)
;
_computing_data_collection
;
APEX2 (Bruker, 2012)
;
_computing_data_reduction
;
SAINT (Bruker, 2004)
;
_computing_molecular_graphics
;
Mercury (Macrae <i>et al.</i>,  2008)
;
_computing_publication_material
;
SHELXS97 (Sheldrick, 2008)
;
_computing_structure_refinement
;
SHELXL2014 (Sheldrick, 2015)
;
_computing_structure_solution
;
SHELXS97 (Sheldrick, 2008)
;
_diffrn_ambient_temperature 90.0(5)
_diffrn_measured_fraction_theta_full 0.998
_diffrn_measured_fraction_theta_max 0.993
_diffrn_measurement_device_type 'Bruker Kappa APEXII DUO CCD'
_diffrn_measurement_method '\f and \w scans'
_diffrn_radiation_monochromator 'TRIUMPH curved graphite'
_diffrn_radiation_source 'fine-focus sealed tube'
_diffrn_radiation_type MoK\a
_diffrn_radiation_wavelength 0.71073
_diffrn_reflns_av_R_equivalents 0.0561
_diffrn_reflns_limit_h_max 11
_diffrn_reflns_limit_h_min -13
_diffrn_reflns_limit_k_max 19
_diffrn_reflns_limit_k_min -19
_diffrn_reflns_limit_l_max 23
_diffrn_reflns_limit_l_min -22
_diffrn_reflns_number 22980
_diffrn_reflns_theta_full 25.000
_diffrn_reflns_theta_max 30.553
_diffrn_reflns_theta_min 1.949
_exptl_absorpt_coefficient_mu 0.106
_exptl_absorpt_correction_T_max 0.9705
_exptl_absorpt_correction_T_min 0.8971
_exptl_absorpt_correction_type multi-scan
_exptl_absorpt_process_details
;
SADABS; Bruker, 2009)
;
_exptl_crystal_colour colourless
_exptl_crystal_density_diffrn 1.349
_exptl_crystal_description needle
_exptl_crystal_F_000 944
_exptl_crystal_size_max 0.270
_exptl_crystal_size_mid 0.110
_exptl_crystal_size_min 0.090
_refine_diff_density_max 0.420
_refine_diff_density_min -0.281
_refine_ls_extinction_method none
_refine_ls_goodness_of_fit_ref 1.022
_refine_ls_hydrogen_treatment mixed
_refine_ls_matrix_type full
_refine_ls_number_parameters 304
_refine_ls_number_reflns 6554
_refine_ls_number_restraints 21
_refine_ls_restrained_S_all 1.021
_refine_ls_R_factor_all 0.0744
_refine_ls_R_factor_gt 0.0447
_refine_ls_shift/su_max 0.001
_refine_ls_shift/su_mean 0.000
_refine_ls_structure_factor_coef Fsqd
_refine_ls_weighting_details 'w=1/[\s^2^(Fo^2^)+(0.0518P)^2^+0.2788P] where P=(Fo^2^+2Fc^2^)/3'
_refine_ls_weighting_scheme calc
_refine_ls_wR_factor_gt 0.1004
_refine_ls_wR_factor_ref 0.1146
_reflns_number_gt 4645
_reflns_number_total 6554
_reflns_threshold_expression 'I > 2\s(I)'
_cod_data_source_file lg3222sup1.cif
_cod_data_source_block Jurek3_90K
_cod_database_code 2021107
_shelx_space_group_comment
;
The symmetry employed for this shelxl refinement is uniquely defined
by the following loop, which should always be used as a source of
symmetry information in preference to the above space-group names.
They are only intended as comments.
;
_shelx_estimated_absorpt_t_min 0.972
_shelx_estimated_absorpt_t_max 0.991

loop_
_space_group_symop_operation_xyz
'x, y, z'
'-x+1/2, y+1/2, -z+1/2'
'-x, -y, -z'
'x-1/2, -y-1/2, z-1/2'

loop_
_atom_site_type_symbol
_atom_site_label
_atom_site_fract_x
_atom_site_fract_y
_atom_site_fract_z
_atom_site_U_iso_or_equiv
_atom_site_adp_type
_atom_site_calc_flag
_atom_site_occupancy
O O1 0.75214(10) 0.65184(7) 0.71673(6) 0.0138(2) Uani d 1
O O2 0.88865(10) 0.61026(7) 0.82679(6) 0.0126(2) Uani d 1
O O3 1.08858(11) 0.70545(7) 0.49900(6) 0.0186(2) Uani d 1
O O4 0.45079(10) 0.59949(7) 0.45185(6) 0.0133(2) Uani d 1
O O5 0.17985(10) 0.79903(7) 0.78710(6) 0.0151(2) Uani d 1
N N1 0.73037(11) 0.83643(8) 0.77334(7) 0.0093(2) Uani d 1
H H1N 0.6974(16) 0.8096(12) 0.7259(10) 0.011 Uiso d 1
N N2 0.85964(11) 0.85879(8) 0.60661(7) 0.0099(2) Uani d 1
N N3 0.56783(11) 0.81519(8) 0.55270(7) 0.0093(2) Uani d 1
N N4 0.45217(12) 0.81194(8) 0.72286(7) 0.0103(2) Uani d 1
N N5 0.89823(13) 0.66196(9) 0.56566(8) 0.0161(3) Uani d 1
H H51N 0.8958(17) 0.6043(10) 0.5433(10) 0.019 Uiso d 1
H H52N 0.8436(16) 0.6764(12) 0.6054(10) 0.019 Uiso d 1
N N6 0.55038(12) 0.61413(8) 0.58026(7) 0.0113(2) Uani d 1
H H61N 0.5223(16) 0.5558(10) 0.5928(10) 0.014 Uiso d 1
H H62N 0.5992(15) 0.6497(11) 0.6164(9) 0.014 Uiso d 1
N N7 0.17517(14) 0.63597(9) 0.77020(8) 0.0176(3) Uani d 1
H H71N 0.0897(14) 0.6329(13) 0.7887(11) 0.021 Uiso d 1
H H72N 0.2176(17) 0.5851(11) 0.7490(11) 0.021 Uiso d 1
C C1 0.86468(14) 0.88577(10) 0.75678(8) 0.0113(3) Uani d 1
H H1A 0.9397 0.8371 0.7608 0.014 Uiso calc 1
H H1B 0.8837 0.9361 0.7997 0.014 Uiso calc 1
C C2 0.86319(14) 0.93289(10) 0.67211(8) 0.0113(3) Uani d 1
H H2A 0.7816 0.9756 0.6652 0.014 Uiso calc 1
H H2B 0.9463 0.9738 0.6674 0.014 Uiso calc 1
C C3 0.79448(14) 0.89506(10) 0.52925(8) 0.0119(3) Uani d 1
H H3A 0.8158 0.8497 0.4838 0.014 Uiso calc 1
H H3B 0.8347 0.9593 0.5161 0.014 Uiso calc 1
C C4 0.63922(14) 0.90579(9) 0.53241(8) 0.0109(3) Uani d 1
H H4A 0.6182 0.9558 0.5743 0.013 Uiso calc 1
H H4B 0.6030 0.9295 0.4779 0.013 Uiso calc 1
C C5 0.42287(14) 0.83518(9) 0.56961(8) 0.0106(3) Uani d 1
H H5A 0.3698 0.7739 0.5632 0.013 Uiso calc 1
H H5B 0.3856 0.8820 0.5278 0.013 Uiso calc 1
C C6 0.40176(14) 0.87653(9) 0.65596(8) 0.0107(3) Uani d 1
H H6A 0.4499 0.9400 0.6612 0.013 Uiso calc 1
H H6B 0.3025 0.8886 0.6623 0.013 Uiso calc 1
C C7 0.48326(14) 0.86240(10) 0.80098(8) 0.0116(3) Uani d 1
H H7A 0.4792 0.8155 0.8475 0.014 Uiso calc 1
H H7B 0.4136 0.9137 0.8093 0.014 Uiso calc 1
C C8 0.62529(13) 0.90828(9) 0.80071(8) 0.0111(3) Uani d 1
H H8A 0.6233 0.9651 0.7629 0.013 Uiso calc 1
H H8B 0.6513 0.9318 0.8571 0.013 Uiso calc 1
C C9 0.75523(14) 0.75491(9) 0.83400(8) 0.0111(2) Uani d 1
H H9A 0.6693 0.7398 0.8622 0.013 Uiso calc 1
H H9B 0.8256 0.7748 0.8766 0.013 Uiso calc 1
C C10 0.80444(14) 0.66421(9) 0.78819(8) 0.0097(2) Uani d 1
C C11 0.99691(14) 0.82153(10) 0.59215(8) 0.0129(3) Uani d 1
H H11A 1.0479 0.8148 0.6461 0.015 Uiso calc 1
H H11B 1.0465 0.8697 0.5588 0.015 Uiso calc 1
C C12 0.99703(14) 0.72369(10) 0.54774(8) 0.0122(3) Uani d 1
C C13 0.57327(14) 0.74683(9) 0.48297(8) 0.0116(3) Uani d 1
H H13A 0.6696 0.7408 0.4661 0.014 Uiso calc 1
H H13B 0.5182 0.7733 0.4353 0.014 Uiso calc 1
C C14 0.51948(13) 0.64721(9) 0.50425(8) 0.0099(2) Uani d 1
C C15 0.37930(14) 0.72027(9) 0.73099(8) 0.0121(3) Uani d 1
H H15A 0.4367 0.6770 0.7672 0.015 Uiso calc 1
H H15B 0.3723 0.6894 0.6756 0.015 Uiso calc 1
C C16 0.23549(14) 0.72280(10) 0.76522(8) 0.0108(3) Uani d 1
O O6 0.79085(11) 0.47683(8) 0.48577(7) 0.0179(2) Uani d 1
H H61 0.8343(18) 0.4214(11) 0.4903(12) 0.027 Uiso d 1
H H62 0.7143(16) 0.4654(14) 0.5088(11) 0.027 Uiso d 1
O O7 0.32448(11) 0.49460(7) 0.67654(7) 0.0172(2) Uani d 1
H H71 0.2860(18) 0.5025(13) 0.6265(10) 0.026 Uiso d 1
H H72 0.3229(19) 0.4329(11) 0.6868(11) 0.026 Uiso d 1

loop_
_atom_site_aniso_label
_atom_site_aniso_U_11
_atom_site_aniso_U_22
_atom_site_aniso_U_33
_atom_site_aniso_U_12
_atom_site_aniso_U_13
_atom_site_aniso_U_23
O1 0.0158(5) 0.0129(5) 0.0126(4) -0.0007(4) -0.0011(4) -0.0017(3)
O2 0.0119(5) 0.0100(5) 0.0160(5) 0.0016(4) -0.0010(4) 0.0012(3)
O3 0.0205(6) 0.0176(5) 0.0184(5) 0.0031(4) 0.0096(4) -0.0005(4)
O4 0.0167(5) 0.0096(4) 0.0132(4) -0.0004(4) -0.0033(4) -0.0016(3)
O5 0.0129(5) 0.0104(5) 0.0223(5) 0.0009(4) 0.0046(4) -0.0028(4)
N1 0.0080(5) 0.0096(5) 0.0102(5) -0.0001(4) 0.0001(4) -0.0013(4)
N2 0.0084(5) 0.0101(5) 0.0112(5) 0.0009(4) 0.0000(4) -0.0018(4)
N3 0.0091(5) 0.0068(5) 0.0121(5) -0.0014(4) 0.0015(4) -0.0008(4)
N4 0.0111(6) 0.0088(5) 0.0111(5) -0.0014(4) 0.0011(4) 0.0002(4)
N5 0.0176(7) 0.0140(6) 0.0170(6) -0.0004(5) 0.0061(5) -0.0059(4)
N6 0.0141(6) 0.0073(5) 0.0124(5) -0.0005(4) -0.0014(4) 0.0000(4)
N7 0.0142(6) 0.0099(6) 0.0294(7) -0.0006(5) 0.0098(5) -0.0026(5)
C1 0.0085(6) 0.0135(6) 0.0118(6) -0.0018(5) 0.0002(5) -0.0021(5)
C2 0.0115(7) 0.0094(6) 0.0131(6) -0.0022(5) 0.0016(5) -0.0028(4)
C3 0.0138(7) 0.0111(6) 0.0109(6) -0.0024(5) 0.0009(5) 0.0007(4)
C4 0.0122(7) 0.0077(6) 0.0128(6) -0.0007(5) 0.0000(5) 0.0007(4)
C5 0.0093(6) 0.0095(6) 0.0128(6) 0.0005(5) -0.0008(5) -0.0002(4)
C6 0.0102(6) 0.0085(6) 0.0135(6) 0.0006(5) 0.0009(5) -0.0004(4)
C7 0.0103(6) 0.0121(6) 0.0125(6) 0.0014(5) 0.0014(5) -0.0011(5)
C8 0.0098(6) 0.0097(6) 0.0140(6) 0.0020(5) 0.0020(5) -0.0031(4)
C9 0.0128(7) 0.0103(6) 0.0102(5) 0.0022(5) 0.0005(5) 0.0001(4)
C10 0.0089(6) 0.0087(6) 0.0119(6) -0.0025(5) 0.0028(5) 0.0003(4)
C11 0.0096(7) 0.0144(7) 0.0148(6) -0.0001(5) 0.0017(5) -0.0026(5)
C12 0.0124(7) 0.0136(6) 0.0107(6) 0.0030(5) 0.0001(5) 0.0004(5)
C13 0.0144(7) 0.0102(6) 0.0103(6) -0.0020(5) 0.0020(5) -0.0010(4)
C14 0.0090(6) 0.0089(6) 0.0119(6) 0.0024(5) 0.0018(5) -0.0011(4)
C15 0.0112(7) 0.0088(6) 0.0166(6) 0.0009(5) 0.0038(5) 0.0007(5)
C16 0.0113(7) 0.0112(6) 0.0099(6) -0.0002(5) 0.0000(5) -0.0002(4)
O6 0.0170(6) 0.0142(5) 0.0227(5) 0.0018(4) 0.0042(4) -0.0004(4)
O7 0.0191(6) 0.0095(5) 0.0231(5) -0.0008(4) 0.0032(4) 0.0001(4)

loop_
_atom_type_symbol
_atom_type_description
_atom_type_scat_dispersion_real
_atom_type_scat_dispersion_imag
_atom_type_scat_source
C C 0.0033 0.0016 'International Tables Vol C Tables 4.2.6.8 and 6.1.1.4'
H H 0.0000 0.0000 'International Tables Vol C Tables 4.2.6.8 and 6.1.1.4'
N N 0.0061 0.0033 'International Tables Vol C Tables 4.2.6.8 and 6.1.1.4'
O O 0.0106 0.0060 'International Tables Vol C Tables 4.2.6.8 and 6.1.1.4'

loop_
_geom_angle_atom_site_label_1
_geom_angle_atom_site_label_2
_geom_angle_atom_site_label_3
_geom_angle
C8 N1 C9 113.07(10)
C8 N1 C1 111.38(10)
C9 N1 C1 109.38(10)
C8 N1 H1N 107.2(10)
C9 N1 H1N 107.1(10)
C1 N1 H1N 108.5(10)
C11 N2 C3 110.57(10)
C11 N2 C2 111.26(10)
C3 N2 C2 112.12(10)
C4 N3 C13 109.76(10)
C4 N3 C5 110.45(10)
C13 N3 C5 108.94(10)
C15 N4 C7 114.70(10)
C15 N4 C6 116.03(11)
C7 N4 C6 113.71(10)
C12 N5 H51N 120.0(11)
C12 N5 H52N 119.1(11)
H51N N5 H52N 120.3(16)
C14 N6 H61N 117.7(11)
C14 N6 H62N 121.1(11)
H61N N6 H62N 121.2(16)
C16 N7 H71N 118.7(11)
C16 N7 H72N 117.9(11)
H71N N7 H72N 123.0(16)
N1 C1 C2 112.03(11)
N1 C1 H1A 109.2
C2 C1 H1A 109.2
N1 C1 H1B 109.2
C2 C1 H1B 109.2
H1A C1 H1B 107.9
N2 C2 C1 110.80(11)
N2 C2 H2A 109.5
C1 C2 H2A 109.5
N2 C2 H2B 109.5
C1 C2 H2B 109.5
H2A C2 H2B 108.1
N2 C3 C4 113.69(10)
N2 C3 H3A 108.8
C4 C3 H3A 108.8
N2 C3 H3B 108.8
C4 C3 H3B 108.8
H3A C3 H3B 107.7
N3 C4 C3 113.93(11)
N3 C4 H4A 108.8
C3 C4 H4A 108.8
N3 C4 H4B 108.8
C3 C4 H4B 108.8
H4A C4 H4B 107.7
N3 C5 C6 113.74(11)
N3 C5 H5A 108.8
C6 C5 H5A 108.8
N3 C5 H5B 108.8
C6 C5 H5B 108.8
H5A C5 H5B 107.7
N4 C6 C5 113.28(11)
N4 C6 H6A 108.9
C5 C6 H6A 108.9
N4 C6 H6B 108.9
C5 C6 H6B 108.9
H6A C6 H6B 107.7
N4 C7 C8 110.59(10)
N4 C7 H7A 109.5
C8 C7 H7A 109.5
N4 C7 H7B 109.5
C8 C7 H7B 109.5
H7A C7 H7B 108.1
N1 C8 C7 111.13(10)
N1 C8 H8A 109.4
C7 C8 H8A 109.4
N1 C8 H8B 109.4
C7 C8 H8B 109.4
H8A C8 H8B 108.0
N1 C9 C10 109.58(10)
N1 C9 H9A 109.8
C10 C9 H9A 109.8
N1 C9 H9B 109.8
C10 C9 H9B 109.8
H9A C9 H9B 108.2
O2 C10 O1 127.75(12)
O2 C10 C9 116.75(11)
O1 C10 C9 115.47(11)
N2 C11 C12 113.71(11)
N2 C11 H11A 108.8
C12 C11 H11A 108.8
N2 C11 H11B 108.8
C12 C11 H11B 108.8
H11A C11 H11B 107.7
O3 C12 N5 123.94(13)
O3 C12 C11 119.46(12)
N5 C12 C11 116.59(12)
N3 C13 C14 112.37(10)
N3 C13 H13A 109.1
C14 C13 H13A 109.1
N3 C13 H13B 109.1
C14 C13 H13B 109.1
H13A C13 H13B 107.9
O4 C14 N6 122.93(12)
O4 C14 C13 120.27(12)
N6 C14 C13 116.80(12)
N4 C15 C16 118.15(11)
N4 C15 H15A 107.8
C16 C15 H15A 107.8
N4 C15 H15B 107.8
C16 C15 H15B 107.8
H15A C15 H15B 107.1
O5 C16 N7 122.69(13)
O5 C16 C15 122.80(12)
N7 C16 C15 114.51(12)
H61 O6 H62 103.3(17)
H71 O7 H72 106.6(17)

loop_
_geom_bond_atom_site_label_1
_geom_bond_atom_site_label_2
_geom_bond_distance
O1 C10 1.2542(16)
O2 C10 1.2520(16)
O3 C12 1.2374(16)
O4 C14 1.2436(16)
O5 C16 1.2352(16)
N1 C8 1.4994(16)
N1 C9 1.4995(17)
N1 C1 1.5054(17)
N1 H1N 0.897(17)
N2 C11 1.4581(17)
N2 C3 1.4654(16)
N2 C2 1.4659(16)
N3 C4 1.4669(16)
N3 C13 1.4674(16)
N3 C5 1.4737(17)
N4 C15 1.4518(17)
N4 C7 1.4597(17)
N4 C6 1.4664(17)
N5 C12 1.3218(18)
N5 H51N 0.868(13)
N5 H52N 0.873(13)
N6 C14 1.3315(17)
N6 H61N 0.872(12)
N6 H62N 0.885(13)
N7 C16 1.3313(18)
N7 H71N 0.896(13)
N7 H72N 0.886(13)
C1 C2 1.5115(18)
C1 H1A 0.9900
C1 H1B 0.9900
C2 H2A 0.9900
C2 H2B 0.9900
C3 C4 1.5216(19)
C3 H3A 0.9900
C3 H3B 0.9900
C4 H4A 0.9900
C4 H4B 0.9900
C5 C6 1.5262(18)
C5 H5A 0.9900
C5 H5B 0.9900
C6 H6A 0.9900
C6 H6B 0.9900
C7 C8 1.5194(19)
C7 H7A 0.9900
C7 H7B 0.9900
C8 H8A 0.9900
C8 H8B 0.9900
C9 C10 1.5333(18)
C9 H9A 0.9900
C9 H9B 0.9900
C11 C12 1.5212(19)
C11 H11A 0.9900
C11 H11B 0.9900
C13 C14 1.5074(18)
C13 H13A 0.9900
C13 H13B 0.9900
C15 C16 1.5257(18)
C15 H15A 0.9900
C15 H15B 0.9900
O6 H61 0.871(14)
O6 H62 0.860(14)
O7 H71 0.883(14)
O7 H72 0.862(14)

loop_
_geom_hbond_atom_site_label_D
_geom_hbond_atom_site_label_H
_geom_hbond_atom_site_label_A
_geom_hbond_site_symmetry_A
_geom_hbond_distance_DH
_geom_hbond_distance_HA
_geom_hbond_distance_DA
_geom_hbond_angle_DHA
N1 H1N O1 . 0.897(17) 2.234(16) 2.7022(15) 112.1(13)
N5 H51N O6 . 0.868(13) 2.211(14) 3.0156(16) 153.9(15)
N5 H52N O1 . 0.873(13) 2.064(14) 2.8744(15) 154.2(16)
N6 H61N O4 3_666 0.872(12) 2.266(14) 2.9746(15) 138.4(14)
N6 H61N O7 . 0.872(12) 2.539(14) 3.1950(16) 132.7(13)
N6 H62N O1 . 0.885(13) 2.156(14) 2.9394(15) 147.2(14)
N7 H71N O2 1_455 0.896(13) 2.098(13) 2.9901(16) 173.8(16)
N7 H72N O7 . 0.886(13) 2.022(13) 2.8861(16) 164.7(16)
O6 H61 O3 3_766 0.871(14) 1.900(14) 2.7683(15) 174.2(18)
O6 H62 O4 3_666 0.860(14) 1.964(15) 2.7982(15) 163.0(18)
O7 H71 O6 3_666 0.883(14) 1.955(14) 2.8372(16) 177.1(18)
O7 H72 O5 2_546 0.862(14) 1.884(14) 2.7458(14) 178.2(19)

loop_
_geom_torsion_atom_site_label_1
_geom_torsion_atom_site_label_2
_geom_torsion_atom_site_label_3
_geom_torsion_atom_site_label_4
_geom_torsion
C8 N1 C1 C2 -81.10(13)
C9 N1 C1 C2 153.18(11)
C11 N2 C2 C1 -82.74(13)
C3 N2 C2 C1 152.85(11)
N1 C1 C2 N2 -68.85(14)
C11 N2 C3 C4 162.15(11)
C2 N2 C3 C4 -73.06(14)
C13 N3 C4 C3 -70.27(14)
C5 N3 C4 C3 169.59(10)
N2 C3 C4 N3 -57.67(14)
C4 N3 C5 C6 -78.61(13)
C13 N3 C5 C6 160.77(11)
C15 N4 C6 C5 -66.53(14)
C7 N4 C6 C5 157.22(11)
N3 C5 C6 N4 -59.22(15)
C15 N4 C7 C8 140.88(11)
C6 N4 C7 C8 -82.26(13)
C9 N1 C8 C7 -67.51(14)
C1 N1 C8 C7 168.84(10)
N4 C7 C8 N1 -49.07(14)
C8 N1 C9 C10 153.17(11)
C1 N1 C9 C10 -82.08(13)
N1 C9 C10 O2 146.35(11)
N1 C9 C10 O1 -35.40(16)
C3 N2 C11 C12 -74.07(14)
C2 N2 C11 C12 160.65(11)
N2 C11 C12 O3 146.20(13)
N2 C11 C12 N5 -35.08(17)
C4 N3 C13 C14 171.90(11)
C5 N3 C13 C14 -67.05(14)
N3 C13 C14 O4 142.24(12)
N3 C13 C14 N6 -38.36(16)
C7 N4 C15 C16 63.41(16)
C6 N4 C15 C16 -72.42(15)
N4 C15 C16 O5 -0.95(19)
N4 C15 C16 N7 179.54(12)

_cod_database_fobs_code 2021107
